data_7108048
loop_
_publ_author_name
'Ryosuke Miyake'
'Mitsuhiko Shionoya'

_publ_section_title
;
 Reversible structural switch in the nano-cavity of crystalline
 metallo-macrocycles with smooth ligand exchange by non-coordinating guest
 stimuli
;
_journal_name_full Chem.Commun.
_journal_page_first 7553
_journal_paper_doi 10.1039/c2cc32857g
_journal_volume 48
_journal_year 2012
_chemical_formula_sum 'C48 H130 N36 Ni4 O47'
_chemical_formula_weight 2198.72
_chemical_name_systematic
;
?
;
_space_group_IT_number 82
_symmetry_cell_setting tetragonal
_symmetry_space_group_name_Hall 'I -4'
_symmetry_space_group_name_H-M 'I -4'
_atom_sites_solution_hydrogens geom
_atom_sites_solution_primary direct
_atom_sites_solution_secondary difmap
_audit_creation_method SHELXL-97
_cell_angle_alpha 90.00
_cell_angle_beta 90.00
_cell_angle_gamma 90.00
_cell_formula_units_Z 2
_cell_length_a 15.5400(16)
_cell_length_b 15.5400(16)
_cell_length_c 19.493(4)
_cell_measurement_reflns_used 1948
_cell_measurement_temperature 293
_cell_measurement_theta_max 20.91
_cell_measurement_theta_min 2.62
_cell_volume 4707.4(12)
_computing_cell_refinement 'APEX2 (Bruker AXS, 2006)'
_computing_data_collection 'APEX2 (Bruker AXS, 2006)'
_computing_data_reduction 'SAINT (Bruker AXS, 2004)'
_computing_molecular_graphics 'XSHEL (Bruker AXS,2002)'
_computing_publication_material 'XCIF (Bruker AXS, 2001)'
_computing_structure_refinement 'SHELXL-97 (Sheldrick, 1997)'
_computing_structure_solution 'SHELXS-97 (Sheldrick, 1997)'
_diffrn_ambient_temperature 293
_diffrn_detector_area_resol_mean 8.333
_diffrn_measured_fraction_theta_full 0.997
_diffrn_measured_fraction_theta_max 0.997
_diffrn_measurement_device_type 'Bruker APEXII CCD area detector'
_diffrn_measurement_method 'phi and omega scans'
_diffrn_radiation_monochromator 'Bruker Helios multilayer confocal mirror'
_diffrn_radiation_source 'Bruker TXS fine-focus rotating anode'
_diffrn_radiation_type MoK\a
_diffrn_radiation_wavelength 0.71073
_diffrn_reflns_av_R_equivalents 0.0773
_diffrn_reflns_av_sigmaI/netI 0.1088
_diffrn_reflns_limit_h_max 21
_diffrn_reflns_limit_h_min -21
_diffrn_reflns_limit_k_max 21
_diffrn_reflns_limit_k_min -13
_diffrn_reflns_limit_l_max 25
_diffrn_reflns_limit_l_min -26
_diffrn_reflns_number 17265
_diffrn_reflns_theta_full 29.16
_diffrn_reflns_theta_max 29.16
_diffrn_reflns_theta_min 1.68
_exptl_absorpt_coefficient_mu 0.898
_exptl_absorpt_correction_T_max 0.9565
_exptl_absorpt_correction_T_min 0.9236
_exptl_absorpt_correction_type empirical
_exptl_absorpt_process_details
;
SADABS Sheldrick 1996
;
_exptl_crystal_colour purple
_exptl_crystal_density_diffrn 1.551
_exptl_crystal_density_method 'not measured'
_exptl_crystal_description prismatic
_exptl_crystal_F_000 2316
_exptl_crystal_size_max 0.09
_exptl_crystal_size_mid 0.07
_exptl_crystal_size_min 0.05
_refine_diff_density_max 1.035
_refine_diff_density_min -0.469
_refine_diff_density_rms 0.097
_refine_ls_abs_structure_details 'Flack H D (1983), Acta Cryst. A39, 876-881'
_refine_ls_abs_structure_Flack 0.00(3)
_refine_ls_extinction_method none
_refine_ls_goodness_of_fit_ref 0.997
_refine_ls_hydrogen_treatment constr
_refine_ls_matrix_type full
_refine_ls_number_parameters 345
_refine_ls_number_reflns 6295
_refine_ls_number_restraints 265
_refine_ls_restrained_S_all 1.076
_refine_ls_R_factor_all 0.1256
_refine_ls_R_factor_gt 0.0675
_refine_ls_shift/su_max 0.000
_refine_ls_shift/su_mean 0.000
_refine_ls_structure_factor_coef Fsqd
_refine_ls_weighting_details 'calc w=1/[\s^2^(Fo^2^)+(0.0930P)^2^+0.0000P] where P=(Fo^2^+2Fc^2^)/3'
_refine_ls_weighting_scheme calc
_refine_ls_wR_factor_gt 0.1536
_refine_ls_wR_factor_ref 0.1819
_reflns_number_gt 3840
_reflns_number_total 6295
_reflns_threshold_expression >2sigma(I)
_cod_data_source_file c2cc32857g.txt
_cod_data_source_block i-4_293K_in_capillary
_cod_original_cell_volume 4707.5(12)
_cod_original_sg_symbol_H-M 'I-4 '
_cod_database_code 7108048

loop_
_symmetry_equiv_pos_as_xyz
'x, y, z'
'-x, -y, z'
'y, -x, -z'
'-y, x, -z'
'x+1/2, y+1/2, z+1/2'
'-x+1/2, -y+1/2, z+1/2'
'y+1/2, -x+1/2, -z+1/2'
'-y+1/2, x+1/2, -z+1/2'

loop_
_atom_site_label
_atom_site_type_symbol
_atom_site_fract_x
_atom_site_fract_y
_atom_site_fract_z
_atom_site_U_iso_or_equiv
_atom_site_adp_type
_atom_site_occupancy
_atom_site_symmetry_multiplicity
_atom_site_calc_flag
_atom_site_refinement_flags
_atom_site_disorder_assembly
_atom_site_disorder_group
C1 C 0.7116(7) 1.0892(7) 0.8086(7) 0.094(4) Uani 1 1 d . . .
H1A H 0.6971 1.0800 0.7613 0.140 Uiso 1 1 calc R . .
H1B H 0.7360 1.1455 0.8140 0.140 Uiso 1 1 calc R . .
H1C H 0.6607 1.0844 0.8362 0.140 Uiso 1 1 calc R . .
C2 C 0.7755(7) 1.0232(5) 0.8308(5) 0.066(3) Uani 1 1 d . . .
C3 C 0.8066(5) 0.9082(5) 0.9147(4) 0.0487(18) Uani 1 1 d . . .
H3A H 0.8044 0.9177 0.9639 0.058 Uiso 1 1 calc R . .
H3B H 0.8652 0.9189 0.8999 0.058 Uiso 1 1 calc R . .
C4 C 0.7844(4) 0.8136(4) 0.9002(3) 0.0341(14) Uani 1 1 d . . .
C5 C 0.8498(5) 0.7586(5) 0.9380(4) 0.0491(18) Uani 1 1 d . . .
H5A H 0.9069 0.7807 0.9286 0.059 Uiso 1 1 calc R . .
H5B H 0.8397 0.7640 0.9869 0.059 Uiso 1 1 calc R . .
C6 C 0.6905(5) 0.7979(5) 0.9247(4) 0.0457(17) Uani 1 1 d . . .
H6A H 0.6808 0.8298 0.9668 0.055 Uiso 1 1 calc R . .
H6B H 0.6510 0.8199 0.8904 0.055 Uiso 1 1 calc R . .
C7 C 0.7904(4) 0.7899(4) 0.8233(3) 0.0337(14) Uani 1 1 d . . .
C8 C 0.8443(4) 0.8245(4) 0.7084(3) 0.0356(14) Uani 1 1 d . . .
H8B H 0.8241 0.8752 0.6842 0.043 Uiso 1 1 calc R . .
H8A H 0.8072 0.7768 0.6958 0.043 Uiso 1 1 calc R . .
C9 C 0.9374(4) 0.8041(4) 0.6849(3) 0.0325(13) Uani 1 1 d . . .
C10 C 0.9962(4) 0.8752(4) 0.7110(4) 0.0371(14) Uani 1 1 d . . .
H10B H 0.9672 0.9300 0.7053 0.045 Uiso 1 1 calc R . .
H10A H 1.0056 0.8667 0.7597 0.045 Uiso 1 1 calc R . .
C11 C 0.9315(4) 0.8060(4) 0.6054(3) 0.0366(14) Uani 1 1 d . . .
H11B H 0.8831 0.7707 0.5913 0.044 Uiso 1 1 calc R . .
H11A H 0.9196 0.8645 0.5910 0.044 Uiso 1 1 calc R . .
C12 C 0.9705(4) 0.7181(4) 0.7075(3) 0.0320(13) Uani 1 1 d . . .
N1 N 0.7502(5) 0.9703(4) 0.8815(3) 0.0573(17) Uani 1 1 d . . .
H1 H 0.6976 0.9733 0.8951 0.069 Uiso 1 1 calc R . .
N2 N 0.8474(4) 0.6669(4) 0.9195(3) 0.0414(13) Uani 1 1 d . . .
H2A H 0.8556 0.6359 0.9579 0.050 Uiso 1 1 calc R . .
H2B H 0.8920 0.6561 0.8913 0.050 Uiso 1 1 calc R . .
N3 N 0.6713(4) 0.7065(4) 0.9370(3) 0.0398(13) Uani 1 1 d . . .
H3C H 0.6141 0.6986 0.9333 0.048 Uiso 1 1 calc R . .
H3D H 0.6863 0.6935 0.9804 0.048 Uiso 1 1 calc R . .
N4 N 0.8369(3) 0.8396(3) 0.7828(2) 0.0342(11) Uani 1 1 d . . .
H4 H 0.8640 0.8824 0.8006 0.041 Uiso 1 1 calc R . .
N5 N 1.0813(3) 0.8798(3) 0.6762(3) 0.0357(12) Uani 1 1 d . . .
H5D H 1.1211 0.8951 0.7074 0.043 Uiso 1 1 calc R . .
H5C H 1.0791 0.9217 0.6444 0.043 Uiso 1 1 calc R . .
N6 N 1.0096(3) 0.7753(4) 0.5691(3) 0.0387(13) Uani 1 1 d . . .
H6D H 1.0199 0.8109 0.5336 0.046 Uiso 1 1 calc R . .
H6C H 0.9985 0.7229 0.5515 0.046 Uiso 1 1 calc R . .
N7 N 0.9202(4) 0.6630(4) 0.7396(3) 0.0429(14) Uani 1 1 d . . .
H7A H 0.9401 0.6139 0.7525 0.051 Uiso 1 1 calc R . .
H7B H 0.8674 0.6761 0.7478 0.051 Uiso 1 1 calc R . .
O4M O 0.1028(9) 0.5981(8) 0.9196(7) 0.131(4) Uani 0.75 1 d PDU . .
Ni1 Ni 0.73283(5) 0.62179(5) 0.87106(4) 0.03033(19) Uani 1 1 d . . .
O1 O 0.8482(4) 1.0191(3) 0.8047(3) 0.0633(15) Uani 1 1 d . . .
O2 O 0.7553(3) 0.7233(3) 0.8026(2) 0.0337(9) Uani 1 1 d . . .
O3 O 1.0474(3) 0.6980(3) 0.6960(2) 0.0374(10) Uani 1 1 d . . .
O5M O 0.1539(9) 0.7301(8) 0.9054(8) 0.136(5) Uani 0.75 1 d PDU . .
O6M O 0.0292(10) 0.7009(12) 0.8773(11) 0.206(8) Uani 0.75 1 d PDU . .
O7M O 0.5186(9) 0.5665(7) -0.0331(6) 0.068(3) Uani 0.50 1 d PDU A -1
O2S O 0.0402(7) 0.8873(7) 0.8969(5) 0.130(3) Uani 1 1 d . . .
O3S O 0.5971(8) 0.0010(9) 0.9574(8) 0.184(6) Uani 1 1 d . . .
O1M O 0.4860(5) 0.7179(7) 0.8982(5) 0.142(4) Uani 1 1 d DU . .
O3M O 0.3772(5) 0.7779(6) 0.9356(4) 0.108(3) Uani 1 1 d DU . .
N1MA N 0.4487(9) 0.7845(8) 0.9098(11) 0.071(7) Uani 0.55(2) 1 d PDU B 1
O2MA O 0.4761(11) 0.8448(10) 0.8750(12) 0.146(8) Uani 0.55(2) 1 d PDU B 1
N1MB N 0.4514(11) 0.7849(12) 0.9162(19) 0.098(12) Uani 0.45(2) 1 d PDU B 2
O2MB O 0.4889(10) 0.8441(9) 0.9457(10) 0.107(8) Uani 0.45(2) 1 d PDU B 2
N2M N 0.0963(10) 0.6766(10) 0.9041(8) 0.128(6) Uani 0.75 1 d PDU . .
O8M O 0.4790(17) 0.5096(18) 0.0598(7) 0.072(7) Uani 0.25 1 d PDU A -1
O4S O 0.0000 0.5000 0.8326(9) 0.155(6) Uani 1 2 d SU . .
O1S O 0.0000 0.0000 0.0000 0.105(5) Uani 1 4 d S . .
N3M N 0.5000 0.5000 0.0000 0.049(3) Uani 1 4 d SDU . .

loop_
_atom_site_aniso_label
_atom_site_aniso_U_11
_atom_site_aniso_U_22
_atom_site_aniso_U_33
_atom_site_aniso_U_23
_atom_site_aniso_U_13
_atom_site_aniso_U_12
C1 0.088(7) 0.064(6) 0.129(10) 0.024(6) 0.037(7) 0.023(6)
C2 0.093(7) 0.031(4) 0.073(6) -0.008(4) 0.025(5) 0.000(4)
C3 0.065(5) 0.037(4) 0.044(4) -0.010(3) 0.011(3) -0.009(3)
C4 0.042(4) 0.032(3) 0.028(3) -0.008(2) 0.003(3) -0.007(3)
C5 0.057(4) 0.050(4) 0.041(4) 0.002(3) -0.010(3) -0.010(4)
C6 0.053(4) 0.042(4) 0.042(4) -0.007(3) 0.021(3) -0.008(3)
C7 0.031(3) 0.032(3) 0.038(3) -0.002(3) 0.003(3) 0.003(3)
C8 0.034(3) 0.039(3) 0.034(3) 0.006(3) 0.003(3) 0.003(3)
C9 0.030(3) 0.035(3) 0.032(3) 0.000(3) 0.004(2) 0.003(3)
C10 0.035(3) 0.033(3) 0.044(4) -0.001(3) 0.006(3) 0.000(3)
C11 0.031(3) 0.049(4) 0.029(3) 0.004(3) 0.000(2) 0.002(3)
C12 0.029(3) 0.037(3) 0.030(3) 0.000(3) -0.001(2) -0.002(2)
N1 0.075(4) 0.037(3) 0.060(4) -0.009(3) 0.033(4) -0.002(3)
N2 0.039(3) 0.042(3) 0.043(3) 0.002(3) -0.002(2) 0.002(3)
N3 0.041(3) 0.044(3) 0.035(3) -0.004(2) 0.006(2) -0.009(3)
N4 0.036(3) 0.033(3) 0.033(3) -0.003(2) 0.008(2) -0.004(2)
N5 0.032(3) 0.037(3) 0.038(3) 0.001(2) 0.001(2) -0.003(2)
N6 0.041(3) 0.050(3) 0.025(3) 0.001(2) -0.002(2) 0.001(3)
N7 0.040(3) 0.036(3) 0.054(4) 0.012(3) 0.012(3) 0.002(2)
O4M 0.140(8) 0.138(8) 0.116(8) -0.024(7) 0.001(7) 0.022(7)
Ni1 0.0322(4) 0.0289(4) 0.0298(3) -0.0017(3) 0.0051(3) -0.0013(3)
O1 0.073(4) 0.048(3) 0.070(4) -0.003(3) 0.027(3) -0.012(3)
O2 0.040(2) 0.033(2) 0.029(2) -0.0023(17) 0.0058(18) -0.0036(19)
O3 0.027(2) 0.038(2) 0.047(3) 0.010(2) 0.0050(19) 0.0045(19)
O5M 0.140(8) 0.112(8) 0.156(9) -0.016(7) 0.003(7) 0.011(7)
O6M 0.176(10) 0.230(12) 0.212(11) -0.001(10) -0.005(9) 0.018(9)
O7M 0.092(7) 0.059(6) 0.052(6) 0.004(5) 0.008(5) -0.012(6)
O2S 0.140(8) 0.137(8) 0.113(7) -0.001(6) 0.019(6) -0.035(6)
O3S 0.147(10) 0.158(10) 0.247(15) 0.005(10) 0.098(10) 0.035(8)
O1M 0.089(5) 0.155(7) 0.182(8) -0.087(6) -0.036(5) 0.006(5)
O3M 0.102(5) 0.144(6) 0.076(4) -0.002(4) 0.009(4) 0.015(5)
N1MA 0.067(9) 0.070(9) 0.076(9) 0.008(7) -0.042(7) 0.003(7)
O2MA 0.121(10) 0.163(11) 0.154(12) 0.028(9) 0.012(9) -0.008(8)
N1MB 0.091(14) 0.103(14) 0.099(14) 0.006(9) -0.021(9) -0.001(9)
O2MB 0.120(11) 0.091(10) 0.109(11) -0.009(8) -0.020(8) -0.014(8)
N2M 0.113(9) 0.148(10) 0.123(9) -0.015(8) -0.015(7) 0.022(8)
O8M 0.074(11) 0.070(10) 0.071(9) -0.005(8) 0.006(8) -0.004(9)
O4S 0.109(8) 0.165(10) 0.191(10) 0.000 0.000 0.002(8)
O1S 0.124(8) 0.124(8) 0.068(9) 0.000 0.000 0.000
N3M 0.053(4) 0.053(4) 0.042(6) 0.000 0.000 0.000

loop_
_atom_type_symbol
_atom_type_description
_atom_type_scat_dispersion_real
_atom_type_scat_dispersion_imag
_atom_type_scat_source
C C 0.0033 0.0016 'International Tables Vol C Tables 4.2.6.8 and 6.1.1.4'
H H 0.0000 0.0000 'International Tables Vol C Tables 4.2.6.8 and 6.1.1.4'
N N 0.0061 0.0033 'International Tables Vol C Tables 4.2.6.8 and 6.1.1.4'
O O 0.0106 0.0060 'International Tables Vol C Tables 4.2.6.8 and 6.1.1.4'
Ni Ni 0.3393 1.1124 'International Tables Vol C Tables 4.2.6.8 and 6.1.1.4'

loop_
_geom_angle_atom_site_label_1
_geom_angle_atom_site_label_2
_geom_angle_atom_site_label_3
_geom_angle
_geom_angle_site_symmetry_1
_geom_angle_site_symmetry_3
C2 C1 H1A 109.5 . .
C2 C1 H1B 109.5 . .
H1A C1 H1B 109.5 . .
C2 C1 H1C 109.5 . .
H1A C1 H1C 109.5 . .
H1B C1 H1C 109.5 . .
O1 C2 N1 122.4(8) . .
O1 C2 C1 121.5(8) . .
N1 C2 C1 116.1(8) . .
N1 C3 C4 114.6(6) . .
N1 C3 H3A 108.6 . .
C4 C3 H3A 108.6 . .
N1 C3 H3B 108.6 . .
C4 C3 H3B 108.6 . .
H3A C3 H3B 107.6 . .
C5 C4 C3 107.4(6) . .
C5 C4 C7 107.2(5) . .
C3 C4 C7 113.2(6) . .
C5 C4 C6 112.9(6) . .
C3 C4 C6 107.7(5) . .
C7 C4 C6 108.5(5) . .
N2 C5 C4 114.2(5) . .
N2 C5 H5A 108.7 . .
C4 C5 H5A 108.7 . .
N2 C5 H5B 108.7 . .
C4 C5 H5B 108.7 . .
H5A C5 H5B 107.6 . .
N3 C6 C4 113.1(6) . .
N3 C6 H6A 109.0 . .
C4 C6 H6A 109.0 . .
N3 C6 H6B 109.0 . .
C4 C6 H6B 109.0 . .
H6A C6 H6B 107.8 . .
O2 C7 N4 122.4(6) . .
O2 C7 C4 119.3(6) . .
N4 C7 C4 118.2(5) . .
N4 C8 C9 113.3(5) . .
N4 C8 H8B 108.9 . .
C9 C8 H8B 108.9 . .
N4 C8 H8A 108.9 . .
C9 C8 H8A 108.9 . .
H8B C8 H8A 107.7 . .
C12 C9 C10 110.1(5) . .
C12 C9 C8 114.5(5) . .
C10 C9 C8 108.3(5) . .
C12 C9 C11 109.3(5) . .
C10 C9 C11 110.9(5) . .
C8 C9 C11 103.6(5) . .
N5 C10 C9 114.6(5) . .
N5 C10 H10B 108.6 . .
C9 C10 H10B 108.6 . .
N5 C10 H10A 108.6 . .
C9 C10 H10A 108.6 . .
H10B C10 H10A 107.6 . .
N6 C11 C9 115.0(5) . .
N6 C11 H11B 108.5 . .
C9 C11 H11B 108.5 . .
N6 C11 H11A 108.5 . .
C9 C11 H11A 108.5 . .
H11B C11 H11A 107.5 . .
O3 C12 N7 119.2(6) . .
O3 C12 C9 119.7(5) . .
N7 C12 C9 121.0(5) . .
C2 N1 C3 123.8(7) . .
C2 N1 H1 118.1 . .
C3 N1 H1 118.1 . .
C5 N2 Ni1 116.6(4) . .
C5 N2 H2A 108.1 . .
Ni1 N2 H2A 108.1 . .
C5 N2 H2B 108.1 . .
Ni1 N2 H2B 108.1 . .
H2A N2 H2B 107.3 . .
C6 N3 Ni1 114.7(4) . .
C6 N3 H3C 108.6 . .
Ni1 N3 H3C 108.6 . .
C6 N3 H3D 108.6 . .
Ni1 N3 H3D 108.6 . .
H3C N3 H3D 107.6 . .
C7 N4 C8 122.5(5) . .
C7 N4 H4 118.7 . .
C8 N4 H4 118.7 . .
C10 N5 Ni1 115.6(4) . 7_566
C10 N5 H5D 108.4 . .
Ni1 N5 H5D 108.4 7_566 .
C10 N5 H5C 108.4 . .
Ni1 N5 H5C 108.4 7_566 .
H5D N5 H5C 107.4 . .
C11 N6 Ni1 115.7(4) . 7_566
C11 N6 H6D 108.4 . .
Ni1 N6 H6D 108.4 7_566 .
C11 N6 H6C 108.4 . .
Ni1 N6 H6C 108.4 7_566 .
H6D N6 H6C 107.4 . .
C12 N7 H7A 120.0 . .
C12 N7 H7B 120.0 . .
H7A N7 H7B 120.0 . .
O3 Ni1 N3 174.4(2) 8_646 .
O3 Ni1 N5 89.30(19) 8_646 8_646
N3 Ni1 N5 94.5(2) . 8_646
O3 Ni1 O2 86.04(16) 8_646 .
N3 Ni1 O2 89.63(19) . .
N5 Ni1 O2 94.93(19) 8_646 .
O3 Ni1 N6 85.29(19) 8_646 8_646
N3 Ni1 N6 98.9(2) . 8_646
N5 Ni1 N6 86.8(2) 8_646 8_646
O2 Ni1 N6 171.1(2) . 8_646
O3 Ni1 N2 91.7(2) 8_646 .
N3 Ni1 N2 84.4(2) . .
N5 Ni1 N2 178.5(2) 8_646 .
O2 Ni1 N2 84.0(2) . .
N6 Ni1 N2 94.4(2) 8_646 .
C7 O2 Ni1 119.7(4) . .
C12 O3 Ni1 121.4(4) . 7_566
O1M N1MA O3M 116.1(11) . .
O1M N1MA O2MA 112.6(13) . .
O3M N1MA O2MA 127.1(13) . .
O3M N1MB O1M 115.3(14) . .
O3M N1MB O2MB 111.7(16) . .
O1M N1MB O2MB 124.3(19) . .
O5M N2M O6M 115.0(13) . .
O5M N2M O4M 126.5(13) . .
O6M N2M O4M 117.9(13) . .
O8M N3M O8M 156.0(17) . 4_655
O8M N3M O8M 156.0(17) 4_655 2_665
O8M N3M O8M 156.0(17) . 3_565
O8M N3M O8M 156.0(17) 2_665 3_565
O8M N3M O7M 122.2(16) . 2_665
O8M N3M O7M 117.0(13) 2_665 2_665
O8M N3M O7M 75.9(16) 3_565 2_665
O8M N3M O7M 75.9(16) . 3_565
O8M N3M O7M 122.2(16) 4_655 3_565
O8M N3M O7M 117.0(13) 3_565 3_565
O7M N3M O7M 105.4(5) 2_665 3_565
O8M N3M O7M 117.0(13) 4_655 4_655
O8M N3M O7M 75.9(16) 2_665 4_655
O8M N3M O7M 122.2(16) 3_565 4_655
O7M N3M O7M 105.4(5) 2_665 4_655
O7M N3M O7M 117.9(11) 3_565 4_655
O8M N3M O7M 117.0(13) . .
O8M N3M O7M 75.9(16) 4_655 .
O8M N3M O7M 122.2(16) 2_665 .
O7M N3M O7M 117.9(11) 2_665 .
O7M N3M O7M 105.4(5) 3_565 .
O7M N3M O7M 105.4(5) 4_655 .

loop_
_geom_bond_atom_site_label_1
_geom_bond_atom_site_label_2
_geom_bond_distance
_geom_bond_site_symmetry_2
C1 C2 1.491(13) .
C1 H1A 0.9600 .
C1 H1B 0.9600 .
C1 H1C 0.9600 .
C2 O1 1.240(10) .
C2 N1 1.345(11) .
C3 N1 1.455(10) .
C3 C4 1.536(9) .
C3 H3A 0.9700 .
C3 H3B 0.9700 .
C4 C5 1.518(10) .
C4 C7 1.546(9) .
C4 C6 1.556(9) .
C5 N2 1.470(9) .
C5 H5A 0.9700 .
C5 H5B 0.9700 .
C6 N3 1.470(9) .
C6 H6A 0.9700 .
C6 H6B 0.9700 .
C7 O2 1.238(7) .
C7 N4 1.320(8) .
C8 N4 1.474(8) .
C8 C9 1.551(8) .
C8 H8B 0.9700 .
C8 H8A 0.9700 .
C9 C12 1.499(9) .
C9 C10 1.522(9) .
C9 C11 1.552(9) .
C10 N5 1.487(8) .
C10 H10B 0.9700 .
C10 H10A 0.9700 .
C11 N6 1.484(8) .
C11 H11B 0.9700 .
C11 H11A 0.9700 .
C12 O3 1.256(7) .
C12 N7 1.318(8) .
N1 H1 0.8600 .
N2 Ni1 2.133(5) .
N2 H2A 0.9000 .
N2 H2B 0.9000 .
N3 Ni1 2.074(5) .
N3 H3C 0.9000 .
N3 H3D 0.9000 .
N4 H4 0.8600 .
N5 Ni1 2.076(5) 7_566
N5 H5D 0.9000 .
N5 H5C 0.9000 .
N6 Ni1 2.102(5) 7_566
N6 H6D 0.9000 .
N6 H6C 0.9000 .
N7 H7A 0.8600 .
N7 H7B 0.8600 .
O4M N2M 1.261(12) .
Ni1 O3 2.049(4) 8_646
Ni1 N5 2.076(5) 8_646
Ni1 O2 2.096(4) .
Ni1 N6 2.102(5) 8_646
O3 Ni1 2.049(4) 7_566
O5M N2M 1.223(12) .
O6M N2M 1.226(12) .
O7M N3M 1.253(9) .
O1M N1MA 1.207(12) .
O1M N1MB 1.223(14) .
O3M N1MB 1.219(14) .
O3M N1MA 1.225(12) .
N1MA O2MA 1.232(14) .
N1MB O2MB 1.231(15) .
O8M N3M 1.219(13) .
N3M O8M 1.219(13) 4_655
N3M O8M 1.219(13) 2_665
N3M O8M 1.219(13) 3_565
N3M O7M 1.253(9) 2_665
N3M O7M 1.253(9) 3_565
N3M O7M 1.253(9) 4_655
